data_4314026
loop_
_publ_author_name
'Albert Figuerola'
'Carmen Diaz'
'Joan Ribas'
'Vassilis Tangoulis'
'Claudio Sangregorio'
'Dante Gatteschi'
'Miguel Maestro'
'Jos\'e Mah\'ia'

_publ_section_title
;
 Magnetism of Cyano-Bridged Hetero-One-Dimensional Ln3+-M3+ Complexes
 (Ln3+ = Sm, Gd, Yb; M3+ = FeLS, Co)
;
_journal_name_full 'Inorganic Chemistry'
_journal_page_first 5274
_journal_page_last 5281
_journal_paper_doi 10.1021/ic034051j
_journal_volume 42
_journal_year 2003
_chemical_formula_moiety 'C31 H36 Fe N11 O8 Yb'
_chemical_formula_sum 'C31 H36 Fe N11 O8 Yb'
_chemical_formula_weight 919.60
_chemical_name_systematic
; 
 ? 
;
_space_group_IT_number 2
_symmetry_cell_setting triclinic
_symmetry_space_group_name_Hall '-P 1'
_symmetry_space_group_name_H-M 'P -1'
_atom_sites_solution_hydrogens geom
_atom_sites_solution_primary direct
_atom_sites_solution_secondary difmap
_audit_creation_method SHELXL-97
_cell_angle_alpha 83.3130(10)
_cell_angle_beta 84.39
_cell_angle_gamma 63.89
_cell_formula_units_Z 2
_cell_length_a 9.71470(10)
_cell_length_b 10.58370(10)
_cell_length_c 19.7555(3)
_cell_measurement_temperature 173(2)
_cell_volume 1809.05(4)
_computing_cell_refinement 'Bruker SMART'
_computing_data_collection 'Bruker SMART'
_computing_data_reduction 'Bruker SAINT'
_computing_molecular_graphics 'Bruker SHELXTL'
_computing_publication_material 'Bruker SHELXTL'
_computing_structure_refinement 'SHELXL-97 (Sheldrick, 1997)'
_computing_structure_solution 'SHELXS-97 (Sheldrick, 1990)'
_diffrn_ambient_temperature 173(2)
_diffrn_measured_fraction_theta_full 0.957
_diffrn_measured_fraction_theta_max 0.957
_diffrn_measurement_device_type 'CCD area detector'
_diffrn_measurement_method 'phi and omega scans'
_diffrn_radiation_monochromator graphite
_diffrn_radiation_source 'fine-focus sealed tube'
_diffrn_radiation_type MoK\a
_diffrn_radiation_wavelength 0.71073
_diffrn_reflns_av_R_equivalents 0.0222
_diffrn_reflns_av_sigmaI/netI 0.0469
_diffrn_reflns_limit_h_max 5
_diffrn_reflns_limit_h_min -12
_diffrn_reflns_limit_k_max 12
_diffrn_reflns_limit_k_min -14
_diffrn_reflns_limit_l_max 23
_diffrn_reflns_limit_l_min -26
_diffrn_reflns_number 12440
_diffrn_reflns_theta_full 28.28
_diffrn_reflns_theta_max 28.28
_diffrn_reflns_theta_min 1.04
_diffrn_standards_decay_% 0.35
_exptl_absorpt_coefficient_mu 3.034
_exptl_absorpt_correction_T_max 0.7512
_exptl_absorpt_correction_T_min 0.2862
_exptl_absorpt_correction_type empirical
_exptl_absorpt_process_details Sadabs
_exptl_crystal_colour Orange
_exptl_crystal_density_diffrn 1.688
_exptl_crystal_density_method 'not measured'
_exptl_crystal_description Needle
_exptl_crystal_F_000 918
_exptl_crystal_size_max 0.55
_exptl_crystal_size_mid 0.10
_exptl_crystal_size_min 0.10
_refine_diff_density_max 1.517
_refine_diff_density_min -2.139
_refine_diff_density_rms 0.122
_refine_ls_extinction_method none
_refine_ls_goodness_of_fit_ref 1.005
_refine_ls_hydrogen_treatment mixed
_refine_ls_matrix_type full
_refine_ls_number_parameters 488
_refine_ls_number_reflns 8591
_refine_ls_number_restraints 0
_refine_ls_restrained_S_all 1.005
_refine_ls_R_factor_all 0.0337
_refine_ls_R_factor_gt 0.0281
_refine_ls_shift/su_max 0.001
_refine_ls_shift/su_mean 0.000
_refine_ls_structure_factor_coef Fsqd
_refine_ls_weighting_details 'calc w=1/[\s^2^(Fo^2^)+(0.0355P)^2^+0.0000P] where P=(Fo^2^+2Fc^2^)/3'
_refine_ls_weighting_scheme calc
_refine_ls_wR_factor_gt 0.0661
_refine_ls_wR_factor_ref 0.0687
_reflns_number_gt 7741
_reflns_number_total 8591
_reflns_threshold_expression >2sigma(I)
_cod_data_source_file ic034051jsi20030117_095416_3.cif
_cod_data_source_block 3
_cod_depositor_comments
;
The following automatic conversions were performed:

'_symmetry_cell_setting' value 'Triclinic' changed to 'triclinic'
according to the built-in table from CIF Core dictionary named
'cif_core.dic' version 2.4.1 from 2010-06-29.

Automatic conversion script
Id: cif_fix_values 1646 2011-03-28 12:23:43Z adriana 
;
_cod_original_cell_volume 1809.12(4)
_cod_database_code 4314026

loop_
_symmetry_equiv_pos_as_xyz
'x, y, z'
'-x, -y, -z'

loop_
_atom_site_label
_atom_site_type_symbol
_atom_site_fract_x
_atom_site_fract_y
_atom_site_fract_z
_atom_site_U_iso_or_equiv
_atom_site_adp_type
_atom_site_occupancy
_atom_site_symmetry_multiplicity
_atom_site_calc_flag
_atom_site_refinement_flags
_atom_site_disorder_assembly
_atom_site_disorder_group
Yb1 Yb 0.284340(13) 0.090576(12) 0.245305(6) 0.01019(4) Uani 1 1 d . . .
Fe1 Fe 0.72944(5) -0.45676(4) 0.22698(2) 0.01114(8) Uani 1 1 d . . .
O1 O 0.3186(3) 0.2810(2) 0.18489(11) 0.0196(5) Uani 1 1 d . . .
H1A H 0.2630 0.3242 0.1523 0.024 Uiso 1 1 d R . .
H1B H 0.3618 0.3336 0.1883 0.024 Uiso 1 1 d R . .
O2 O 0.2609(3) -0.0116(3) 0.35103(11) 0.0243(5) Uani 1 1 d . . .
H2A H 0.2498 -0.0862 0.3580 0.029 Uiso 1 1 d R . .
H2B H 0.2856 0.0036 0.3883 0.029 Uiso 1 1 d R . .
O3 O 0.2886(3) 0.0738(2) 0.12777(11) 0.0174(4) Uani 1 1 d . . .
H3A H 0.2402 0.1447 0.1022 0.021 Uiso 1 1 d R . .
H3B H 0.2563 0.0157 0.1193 0.021 Uiso 1 1 d R . .
O4 O 0.1398(2) -0.0309(2) 0.23368(11) 0.0151(4) Uani 1 1 d . . .
H4A H 0.0874 -0.0074 0.1990 0.018 Uiso 1 1 d R . .
H4B H 0.1712 -0.1176 0.2350 0.018 Uiso 1 1 d R . .
O5 O 0.1394(3) 0.3462(2) 0.06756(12) 0.0242(5) Uani 1 1 d . . .
H5A H 0.1693 0.3606 0.0265 0.029 Uiso 1 1 d R . .
H5B H 0.0509 0.4096 0.0659 0.029 Uiso 1 1 d R . .
O6 O 0.2288(3) -0.3152(2) 0.25711(13) 0.0255(5) Uani 1 1 d . . .
H6A H 0.3003 -0.3841 0.2400 0.031 Uiso 1 1 d R . .
H6B H 0.1592 -0.3398 0.2518 0.031 Uiso 1 1 d R . .
O7 O 0.4228(7) -0.3936(7) 0.4857(3) 0.0466(19) Uani 0.514(7) 1 d P A 1
H7A H 0.4388 -0.4591 0.4612 0.056 Uiso 0.514(7) 1 d PR A 1
H7B H 0.4291 -0.4089 0.5288 0.056 Uiso 0.514(7) 1 d PR A 1
O8 O 0.2225(10) -0.2377(7) 0.3854(3) 0.0415(18) Uani 0.514(7) 1 d P A 1
H8A H 0.2835 -0.2826 0.4159 0.050 Uiso 0.514(7) 1 d PR A 1
H8B H 0.2695 -0.2946 0.3554 0.050 Uiso 0.514(7) 1 d PR A 1
O7' O 0.2053(14) -0.2544(12) 0.5203(5) 0.109(4) Uani 0.486(7) 1 d P A 2
H7A' H 0.2521 -0.3220 0.5479 0.130 Uiso 0.486(7) 1 d PR A 2
H7B' H 0.2857 -0.2618 0.4965 0.130 Uiso 0.486(7) 1 d PR A 2
O8' O 0.3251(7) -0.2937(6) 0.3802(3) 0.0243(13) Uani 0.486(7) 1 d P A 2
H8C' H 0.2894 -0.2857 0.4216 0.029 Uiso 0.486(7) 1 d PR A 2
H8D' H 0.2778 -0.3073 0.3502 0.029 Uiso 0.486(7) 1 d PR A 2
N1 N 0.4701(3) -0.1514(3) 0.23184(13) 0.0161(5) Uani 1 1 d . . .
N2 N 0.6716(4) -0.4949(4) 0.38369(16) 0.0346(7) Uani 1 1 d . . .
N3 N 0.9634(4) -0.3408(4) 0.24420(18) 0.0324(7) Uani 1 1 d . . .
N4 N 0.0249(3) 0.2633(3) 0.22748(13) 0.0161(5) Uani 1 1 d . . .
N5 N 0.8006(3) -0.4222(3) 0.07102(15) 0.0269(6) Uani 1 1 d . . .
N6 N 0.4995(3) -0.5812(3) 0.21079(14) 0.0203(6) Uani 1 1 d . . .
N7 N 0.5230(3) 0.0861(3) 0.28201(13) 0.0156(5) Uani 1 1 d . . .
N8 N 0.2420(3) 0.2574(3) 0.33388(13) 0.0172(5) Uani 1 1 d . . .
N9 N 1.2444(3) -0.1492(3) 0.08877(13) 0.0192(5) Uani 1 1 d . . .
N10 N 0.9558(3) 0.0505(3) 0.11619(14) 0.0225(6) Uani 1 1 d . . .
N11 N 0.3061(4) 0.0378(3) 0.48153(15) 0.0334(8) Uani 1 1 d . . .
C1 C 0.5628(3) -0.2672(3) 0.22904(15) 0.0141(6) Uani 1 1 d . . .
C2 C 0.6952(4) -0.4819(3) 0.32559(16) 0.0192(6) Uani 1 1 d . . .
C3 C 0.8743(4) -0.3813(3) 0.23825(17) 0.0184(6) Uani 1 1 d . . .
C4 C 0.9087(3) -0.6372(3) 0.22656(15) 0.0130(5) Uani 1 1 d . . .
C5 C 0.7687(3) -0.4333(3) 0.12846(16) 0.0173(6) Uani 1 1 d . . .
C6 C 0.5870(3) -0.5373(3) 0.21599(15) 0.0147(6) Uani 1 1 d . . .
C7 C 0.6605(4) 0.0014(3) 0.25508(16) 0.0188(6) Uani 1 1 d . . .
H7C H 0.6649 -0.0605 0.2229 0.023 Uiso 1 1 calc R . .
C8 C 0.7966(4) -0.0007(4) 0.27173(19) 0.0251(7) Uani 1 1 d . . .
H8C H 0.8918 -0.0625 0.2513 0.030 Uiso 1 1 calc R . .
C9 C 0.7913(4) 0.0887(4) 0.3185(2) 0.0291(8) Uani 1 1 d . . .
H9A H 0.8829 0.0895 0.3310 0.035 Uiso 1 1 calc R . .
C10 C 0.6511(4) 0.1767(4) 0.34676(18) 0.0258(7) Uani 1 1 d . . .
H10A H 0.6450 0.2388 0.3792 0.031 Uiso 1 1 calc R . .
C11 C 0.5180(4) 0.1745(3) 0.32761(16) 0.0175(6) Uani 1 1 d . . .
C12 C 0.3636(4) 0.2680(3) 0.35610(16) 0.0184(6) Uani 1 1 d . . .
C13 C 0.3452(5) 0.3609(4) 0.4045(2) 0.0325(8) Uani 1 1 d . . .
H13A H 0.4321 0.3672 0.4191 0.039 Uiso 1 1 calc R . .
C14 C 0.2004(5) 0.4437(4) 0.4309(2) 0.0341(9) Uani 1 1 d . . .
H14A H 0.1862 0.5084 0.4634 0.041 Uiso 1 1 calc R . .
C15 C 0.0759(4) 0.4311(4) 0.40948(18) 0.0279(8) Uani 1 1 d . . .
H15A H -0.0251 0.4854 0.4275 0.033 Uiso 1 1 calc R . .
C16 C 0.1026(4) 0.3373(3) 0.36108(16) 0.0222(7) Uani 1 1 d . . .
H16A H 0.0170 0.3291 0.3462 0.027 Uiso 1 1 calc R . .
C17 C 1.3872(4) -0.2510(3) 0.08154(16) 0.0195(6) Uani 1 1 d . . .
H17A H 1.4702 -0.2289 0.0867 0.023 Uiso 1 1 calc R . .
C18 C 1.4211(4) -0.3868(3) 0.06699(17) 0.0227(7) Uani 1 1 d . . .
H18A H 1.5244 -0.4553 0.0611 0.027 Uiso 1 1 calc R . .
C19 C 1.2997(4) -0.4201(4) 0.06133(18) 0.0253(7) Uani 1 1 d . . .
H19A H 1.3186 -0.5127 0.0524 0.030 Uiso 1 1 calc R . .
C20 C 1.1510(4) -0.3168(4) 0.06887(17) 0.0244(7) Uani 1 1 d . . .
H20A H 1.0664 -0.3375 0.0654 0.029 Uiso 1 1 calc R . .
C21 C 1.1272(4) -0.1812(3) 0.08177(15) 0.0175(6) Uani 1 1 d . . .
C22 C 0.9692(4) -0.0639(3) 0.08768(16) 0.0192(6) Uani 1 1 d . . .
C23 C 0.8428(4) -0.0710(4) 0.06376(19) 0.0293(8) Uani 1 1 d . . .
H23A H 0.8544 -0.1534 0.0444 0.035 Uiso 1 1 calc R . .
C24 C 0.7000(4) 0.0434(4) 0.06854(19) 0.0309(8) Uani 1 1 d . . .
H24A H 0.6124 0.0395 0.0532 0.037 Uiso 1 1 calc R . .
C25 C 0.6862(4) 0.1627(4) 0.09566(18) 0.0273(8) Uani 1 1 d . . .
H25A H 0.5901 0.2433 0.0985 0.033 Uiso 1 1 calc R . .
C26 C 0.8173(4) 0.1612(4) 0.11879(19) 0.0290(8) Uani 1 1 d . . .
H26A H 0.8084 0.2433 0.1375 0.035 Uiso 1 1 calc R . .
C27 C 0.1620(6) 0.1075(5) 0.5065(2) 0.0383(10) Uani 1 1 d . . .
H27A H 0.0821 0.1009 0.4853 0.046 Uiso 1 1 calc R . .
C28 C 0.1223(6) 0.1890(4) 0.5619(2) 0.0410(10) Uani 1 1 d . . .
H28A H 0.0188 0.2353 0.5788 0.049 Uiso 1 1 calc R . .
C29 C 0.2397(6) 0.2001(4) 0.5914(2) 0.0407(11) Uani 1 1 d . . .
H29A H 0.2171 0.2576 0.6282 0.049 Uiso 1 1 calc R . .
C30 C 0.3892(6) 0.1278(4) 0.56731(18) 0.0353(9) Uani 1 1 d . . .
H30A H 0.4702 0.1352 0.5872 0.042 Uiso 1 1 calc R . .
C31 C 0.4206(5) 0.0430(4) 0.51314(17) 0.0297(8) Uani 1 1 d . . .

loop_
_atom_site_aniso_label
_atom_site_aniso_U_11
_atom_site_aniso_U_22
_atom_site_aniso_U_33
_atom_site_aniso_U_23
_atom_site_aniso_U_13
_atom_site_aniso_U_12
Yb1 0.00643(6) 0.00992(6) 0.01360(7) -0.00099(4) -0.00071(4) -0.00294(4)
Fe1 0.00635(18) 0.01081(19) 0.0154(2) -0.00154(15) -0.00005(15) -0.00291(15)
O1 0.0209(12) 0.0188(11) 0.0241(11) 0.0076(9) -0.0088(9) -0.0138(10)
O2 0.0394(15) 0.0287(13) 0.0151(11) 0.0010(9) -0.0027(10) -0.0246(12)
O3 0.0194(11) 0.0171(11) 0.0161(10) 0.0007(8) -0.0029(9) -0.0085(9)
O4 0.0112(10) 0.0151(10) 0.0207(11) -0.0009(8) -0.0033(8) -0.0070(8)
O5 0.0206(12) 0.0257(12) 0.0218(12) 0.0053(9) -0.0025(10) -0.0075(10)
O6 0.0130(11) 0.0210(12) 0.0447(15) -0.0059(10) -0.0021(10) -0.0085(9)
O7 0.053(4) 0.062(4) 0.027(3) 0.001(3) -0.002(3) -0.028(3)
O8 0.061(5) 0.039(4) 0.037(3) 0.009(3) -0.013(3) -0.033(4)
O7' 0.119(10) 0.114(9) 0.066(6) -0.006(6) 0.003(6) -0.028(8)
O8' 0.028(3) 0.025(3) 0.022(3) 0.001(2) -0.002(2) -0.014(3)
N1 0.0111(12) 0.0146(12) 0.0216(13) -0.0013(10) -0.0004(10) -0.0049(10)
N2 0.0379(19) 0.043(2) 0.0227(16) -0.0023(14) 0.0018(14) -0.0186(16)
N3 0.0205(15) 0.0343(17) 0.048(2) -0.0104(15) -0.0006(14) -0.0159(14)
N4 0.0130(12) 0.0164(12) 0.0192(13) -0.0032(10) -0.0001(10) -0.0064(10)
N5 0.0216(15) 0.0349(17) 0.0223(15) -0.0006(12) 0.0016(12) -0.0115(13)
N6 0.0173(13) 0.0201(13) 0.0263(14) 0.0008(11) -0.0053(11) -0.0107(11)
N7 0.0143(12) 0.0178(13) 0.0170(12) 0.0010(10) -0.0019(10) -0.0096(10)
N8 0.0193(13) 0.0147(12) 0.0159(12) -0.0025(10) -0.0014(10) -0.0055(11)
N9 0.0180(13) 0.0215(13) 0.0177(13) -0.0032(10) 0.0001(10) -0.0080(11)
N10 0.0171(13) 0.0225(14) 0.0269(15) -0.0048(11) -0.0021(11) -0.0067(11)
N11 0.054(2) 0.0326(17) 0.0169(14) -0.0008(12) -0.0028(14) -0.0215(17)
C1 0.0099(13) 0.0185(14) 0.0164(14) -0.0027(11) -0.0007(11) -0.0083(12)
C2 0.0132(14) 0.0201(15) 0.0233(16) -0.0035(12) -0.0006(12) -0.0061(12)
C3 0.0141(14) 0.0140(14) 0.0250(16) -0.0052(12) 0.0004(12) -0.0037(12)
C4 0.0113(13) 0.0142(13) 0.0147(13) -0.0015(10) -0.0026(11) -0.0062(11)
C5 0.0090(13) 0.0157(14) 0.0242(16) -0.0018(12) -0.0004(12) -0.0028(11)
C6 0.0106(13) 0.0129(13) 0.0166(14) 0.0003(11) -0.0009(11) -0.0019(11)
C7 0.0125(14) 0.0206(15) 0.0230(16) 0.0021(12) -0.0012(12) -0.0078(12)
C8 0.0133(15) 0.0287(18) 0.0355(19) 0.0050(15) -0.0037(14) -0.0125(14)
C9 0.0180(17) 0.0320(19) 0.043(2) 0.0119(16) -0.0140(15) -0.0174(15)
C10 0.0293(19) 0.0257(17) 0.0311(19) 0.0012(14) -0.0118(15) -0.0187(15)
C11 0.0189(15) 0.0171(14) 0.0193(15) 0.0017(11) -0.0053(12) -0.0103(13)
C12 0.0244(16) 0.0164(14) 0.0165(14) 0.0013(11) -0.0018(12) -0.0113(13)
C13 0.037(2) 0.038(2) 0.033(2) -0.0149(16) 0.0032(17) -0.0243(18)
C14 0.048(2) 0.031(2) 0.0298(19) -0.0161(15) 0.0086(18) -0.0225(19)
C15 0.0300(19) 0.0224(17) 0.0228(17) -0.0055(13) 0.0055(15) -0.0042(15)
C16 0.0189(16) 0.0211(16) 0.0204(16) -0.0034(12) -0.0007(13) -0.0027(13)
C17 0.0161(15) 0.0232(16) 0.0190(15) -0.0029(12) -0.0017(12) -0.0079(13)
C18 0.0206(16) 0.0204(16) 0.0227(16) -0.0046(13) -0.0003(13) -0.0044(13)
C19 0.0287(18) 0.0186(16) 0.0287(18) -0.0048(13) -0.0010(15) -0.0098(14)
C20 0.0247(17) 0.0253(17) 0.0280(18) -0.0046(14) -0.0021(14) -0.0145(15)
C21 0.0161(15) 0.0198(15) 0.0145(14) -0.0018(11) -0.0002(11) -0.0059(12)
C22 0.0188(15) 0.0214(16) 0.0171(15) -0.0001(12) 0.0001(12) -0.0089(13)
C23 0.0247(18) 0.0309(19) 0.036(2) -0.0073(15) -0.0061(16) -0.0135(16)
C24 0.0222(18) 0.040(2) 0.0317(19) 0.0010(16) -0.0094(15) -0.0143(16)
C25 0.0158(16) 0.0331(19) 0.0240(17) -0.0030(14) -0.0014(13) -0.0022(14)
C26 0.0231(18) 0.0291(19) 0.0291(18) -0.0080(15) -0.0031(15) -0.0044(15)
C27 0.052(3) 0.043(2) 0.0247(19) 0.0003(16) -0.0037(18) -0.025(2)
C28 0.059(3) 0.030(2) 0.028(2) -0.0003(16) 0.005(2) -0.016(2)
C29 0.068(3) 0.0246(19) 0.0236(19) -0.0013(15) -0.006(2) -0.014(2)
C30 0.059(3) 0.0250(19) 0.0205(17) -0.0018(14) -0.0084(18) -0.0157(19)
C31 0.053(3) 0.0238(18) 0.0146(16) 0.0031(13) -0.0056(16) -0.0196(18)

loop_
_atom_type_symbol
_atom_type_description
_atom_type_scat_dispersion_real
_atom_type_scat_dispersion_imag
_atom_type_scat_source
C C 0.0033 0.0016 'International Tables Vol C Tables 4.2.6.8 and 6.1.1.4'
H H 0.0000 0.0000 'International Tables Vol C Tables 4.2.6.8 and 6.1.1.4'
N N 0.0061 0.0033 'International Tables Vol C Tables 4.2.6.8 and 6.1.1.4'
O O 0.0106 0.0060 'International Tables Vol C Tables 4.2.6.8 and 6.1.1.4'
Fe Fe 0.3463 0.8444 'International Tables Vol C Tables 4.2.6.8 and 6.1.1.4'
Yb Yb -0.3850 5.5486 'International Tables Vol C Tables 4.2.6.8 and 6.1.1.4'

loop_
_geom_angle_atom_site_label_1
_geom_angle_atom_site_label_2
_geom_angle_atom_site_label_3
_geom_angle
_geom_angle_site_symmetry_1
_geom_angle_site_symmetry_3
_geom_angle_publ_flag
O2 Yb1 O4 73.94(8) . . ?
O2 Yb1 O3 144.78(8) . . ?
O4 Yb1 O3 74.45(7) . . ?
O2 Yb1 O1 144.65(8) . . ?
O4 Yb1 O1 135.99(7) . . ?
O3 Yb1 O1 70.57(8) . . ?
O2 Yb1 N4 102.01(9) . . ?
O4 Yb1 N4 72.55(8) . . ?
O3 Yb1 N4 82.84(8) . . ?
O1 Yb1 N4 77.32(8) . . ?
O2 Yb1 N1 79.71(9) . . ?
O4 Yb1 N1 74.72(8) . . ?
O3 Yb1 N1 77.34(8) . . ?
O1 Yb1 N1 121.02(8) . . ?
N4 Yb1 N1 145.20(8) . . ?
O2 Yb1 N7 87.03(8) . . ?
O4 Yb1 N7 148.49(8) . . ?
O3 Yb1 N7 113.21(8) . . ?
O1 Yb1 N7 72.12(8) . . ?
N4 Yb1 N7 137.21(9) . . ?
N1 Yb1 N7 77.36(8) . . ?
O2 Yb1 N8 70.10(8) . . ?
O4 Yb1 N8 126.83(8) . . ?
O3 Yb1 N8 143.78(8) . . ?
O1 Yb1 N8 75.32(8) . . ?
N4 Yb1 N8 78.13(8) . . ?
N1 Yb1 N8 132.65(8) . . ?
N7 Yb1 N8 65.75(9) . . ?
C4 Fe1 C3 84.80(12) . . ?
C4 Fe1 C1 174.33(12) . . ?
C3 Fe1 C1 89.54(12) . . ?
C4 Fe1 C2 91.72(13) . . ?
C3 Fe1 C2 91.41(14) . . ?
C1 Fe1 C2 88.12(13) . . ?
C4 Fe1 C6 93.89(12) . . ?
C3 Fe1 C6 178.66(13) . . ?
C1 Fe1 C6 91.77(12) . . ?
C2 Fe1 C6 88.39(13) . . ?
C4 Fe1 C5 87.32(12) . . ?
C3 Fe1 C5 87.66(13) . . ?
C1 Fe1 C5 92.75(12) . . ?
C2 Fe1 C5 178.72(13) . . ?
C6 Fe1 C5 92.52(13) . . ?
C1 N1 Yb1 175.9(2) . . ?
C4 N4 Yb1 165.8(2) 1_465 . ?
C7 N7 C11 117.8(3) . . ?
C7 N7 Yb1 121.1(2) . . ?
C11 N7 Yb1 121.0(2) . . ?
C16 N8 C12 117.7(3) . . ?
C16 N8 Yb1 122.7(2) . . ?
C12 N8 Yb1 119.6(2) . . ?
C17 N9 C21 117.9(3) . . ?
C26 N10 C22 118.0(3) . . ?
C27 N11 C31 118.2(3) . . ?
N1 C1 Fe1 175.5(3) . . ?
N2 C2 Fe1 178.5(3) . . ?
N3 C3 Fe1 177.8(3) . . ?
N4 C4 Fe1 172.4(3) 1_645 . ?
N5 C5 Fe1 176.1(3) . . ?
N6 C6 Fe1 177.7(3) . . ?
N7 C7 C8 123.4(3) . . ?
C9 C8 C7 118.8(3) . . ?
C10 C9 C8 118.8(3) . . ?
C9 C10 C11 119.8(3) . . ?
N7 C11 C10 121.5(3) . . ?
N7 C11 C12 116.5(3) . . ?
C10 C11 C12 122.0(3) . . ?
N8 C12 C13 121.6(3) . . ?
N8 C12 C11 117.1(3) . . ?
C13 C12 C11 121.4(3) . . ?
C14 C13 C12 119.7(4) . . ?
C13 C14 C15 119.0(3) . . ?
C14 C15 C16 118.1(3) . . ?
N8 C16 C15 123.9(3) . . ?
N9 C17 C18 123.8(3) . . ?
C17 C18 C19 118.0(3) . . ?
C20 C19 C18 119.2(3) . . ?
C19 C20 C21 118.9(3) . . ?
N9 C21 C20 122.1(3) . . ?
N9 C21 C22 116.6(3) . . ?
C20 C21 C22 121.3(3) . . ?
N10 C22 C23 121.6(3) . . ?
N10 C22 C21 116.4(3) . . ?
C23 C22 C21 122.0(3) . . ?
C24 C23 C22 119.3(3) . . ?
C25 C24 C23 119.5(3) . . ?
C24 C25 C26 117.8(3) . . ?
N10 C26 C25 123.8(3) . . ?
N11 C27 C28 123.8(4) . . ?
C29 C28 C27 117.4(4) . . ?
C30 C29 C28 120.0(4) . . ?
C29 C30 C31 119.2(4) . . ?
N11 C31 C30 121.2(4) . . ?
N11 C31 C31 116.7(4) . 2_656 ?
C30 C31 C31 122.1(5) . 2_656 ?

loop_
_geom_bond_atom_site_label_1
_geom_bond_atom_site_label_2
_geom_bond_distance
_geom_bond_site_symmetry_2
_geom_bond_publ_flag
Yb1 O2 2.276(2) . ?
Yb1 O4 2.323(2) . ?
Yb1 O3 2.344(2) . ?
Yb1 O1 2.356(2) . ?
Yb1 N4 2.405(3) . ?
Yb1 N1 2.426(3) . ?
Yb1 N7 2.475(3) . ?
Yb1 N8 2.508(2) . ?
Fe1 C4 1.937(3) . ?
Fe1 C3 1.939(3) . ?
Fe1 C1 1.948(3) . ?
Fe1 C2 1.951(3) . ?
Fe1 C6 1.957(3) . ?
Fe1 C5 1.955(3) . ?
N1 C1 1.163(4) . ?
N2 C2 1.153(4) . ?
N3 C3 1.142(4) . ?
N4 C4 1.157(4) 1_465 ?
N5 C5 1.153(4) . ?
N6 C6 1.151(4) . ?
N7 C7 1.338(4) . ?
N7 C11 1.355(4) . ?
N8 C16 1.339(4) . ?
N8 C12 1.352(4) . ?
N9 C17 1.337(4) . ?
N9 C21 1.346(4) . ?
N10 C26 1.342(4) . ?
N10 C22 1.344(4) . ?
N11 C27 1.338(6) . ?
N11 C31 1.352(5) . ?
C4 N4 1.157(4) 1_645 ?
C7 C8 1.383(4) . ?
C8 C9 1.380(5) . ?
C9 C10 1.374(5) . ?
C10 C11 1.393(4) . ?
C11 C12 1.485(4) . ?
C12 C13 1.393(5) . ?
C13 C14 1.377(6) . ?
C14 C15 1.384(6) . ?
C15 C16 1.383(5) . ?
C17 C18 1.385(4) . ?
C18 C19 1.388(5) . ?
C19 C20 1.382(5) . ?
C20 C21 1.400(4) . ?
C21 C22 1.494(4) . ?
C22 C23 1.393(5) . ?
C23 C24 1.387(5) . ?
C24 C25 1.375(5) . ?
C25 C26 1.388(5) . ?
C27 C28 1.390(6) . ?
C28 C29 1.385(7) . ?
C29 C30 1.375(6) . ?
C30 C31 1.401(5) . ?
C31 C31 1.483(8) 2_656 ?

loop_
_geom_hbond_atom_site_label_D
_geom_hbond_atom_site_label_H
_geom_hbond_atom_site_label_A
_geom_hbond_distance_DH
_geom_hbond_distance_HA
_geom_hbond_distance_DA
_geom_hbond_angle_DHA
_geom_hbond_site_symmetry_A
O1 H1A O5 0.84 2.09 2.870(3) 156.1 .
O1 H1B N6 0.84 2.02 2.843(3) 166.1 1_565
O2 H2A O8 0.84 1.75 2.585(6) 171.4 .
O2 H2A O8' 0.84 1.99 2.769(6) 153.6 .
O2 H2B N11 0.85 1.96 2.802(4) 169.1 .
O3 H3A O5 0.83 1.98 2.773(3) 159.3 .
O3 H3B N9 0.84 1.96 2.781(3) 162.9 1_455
O4 H4A N10 0.84 2.04 2.883(3) 178.7 1_455
O4 H4B O6 0.83 1.92 2.735(3) 168.3 .
O5 H5A N5 0.85 2.00 2.841(4) 169.3 2_655
O5 H5B N5 0.83 2.30 3.121(4) 174.7 1_465
O6 H6A N6 0.83 2.22 3.049(4) 171.3 .
O6 H6B N3 0.84 1.93 2.747(4) 163.6 1_455
O7 H7B N2 0.85 2.26 2.944(6) 137.3 2_646
O8 H8A O7' 0.83 2.13 2.643(11) 119.2 .
O8 H8B O6 0.84 2.07 2.741(7) 135.7 .
O7' H7A' N2 0.83 2.11 2.924(11) 166.8 2_646
O7' H7B' O8' 0.85 2.33 2.898(11) 124.5 .
O8' H8C' O7' 0.85 2.04 2.898(11) 176.3 .
O8' H8D' O6 0.85 1.96 2.757(6) 155.9 .

loop_
_geom_torsion_atom_site_label_1
_geom_torsion_atom_site_label_2
_geom_torsion_atom_site_label_3
_geom_torsion_atom_site_label_4
_geom_torsion
_geom_torsion_site_symmetry_1
_geom_torsion_site_symmetry_2
_geom_torsion_site_symmetry_3
_geom_torsion_site_symmetry_4
_geom_torsion_publ_flag
O2 Yb1 N1 C1 -50(3) . . . . ?
O4 Yb1 N1 C1 -126(3) . . . . ?
O3 Yb1 N1 C1 157(3) . . . . ?
O1 Yb1 N1 C1 100(3) . . . . ?
N4 Yb1 N1 C1 -146(3) . . . . ?
N7 Yb1 N1 C1 40(3) . . . . ?
N8 Yb1 N1 C1 1(3) . . . . ?
O2 Yb1 N4 C4 83.5(10) . . . 1_465 ?
O4 Yb1 N4 C4 152.2(10) . . . 1_465 ?
O3 Yb1 N4 C4 -131.9(10) . . . 1_465 ?
O1 Yb1 N4 C4 -60.3(10) . . . 1_465 ?
N1 Yb1 N4 C4 172.7(9) . . . 1_465 ?
N7 Yb1 N4 C4 -15.2(10) . . . 1_465 ?
N8 Yb1 N4 C4 17.1(10) . . . 1_465 ?
O2 Yb1 N7 C7 111.2(2) . . . . ?
O4 Yb1 N7 C7 59.1(3) . . . . ?
O3 Yb1 N7 C7 -39.0(2) . . . . ?
O1 Yb1 N7 C7 -97.8(2) . . . . ?
N4 Yb1 N7 C7 -144.3(2) . . . . ?
N1 Yb1 N7 C7 31.1(2) . . . . ?
N8 Yb1 N7 C7 -179.3(2) . . . . ?
O2 Yb1 N7 C11 -72.1(2) . . . . ?
O4 Yb1 N7 C11 -124.2(2) . . . . ?
O3 Yb1 N7 C11 137.7(2) . . . . ?
O1 Yb1 N7 C11 78.9(2) . . . . ?
N4 Yb1 N7 C11 32.4(3) . . . . ?
N1 Yb1 N7 C11 -152.2(2) . . . . ?
N8 Yb1 N7 C11 -2.6(2) . . . . ?
O2 Yb1 N8 C16 -81.3(2) . . . . ?
O4 Yb1 N8 C16 -31.0(3) . . . . ?
O3 Yb1 N8 C16 86.1(3) . . . . ?
O1 Yb1 N8 C16 106.1(2) . . . . ?
N4 Yb1 N8 C16 26.3(2) . . . . ?
N1 Yb1 N8 C16 -135.0(2) . . . . ?
N7 Yb1 N8 C16 -177.2(3) . . . . ?
O2 Yb1 N8 C12 98.3(2) . . . . ?
O4 Yb1 N8 C12 148.6(2) . . . . ?
O3 Yb1 N8 C12 -94.3(2) . . . . ?
O1 Yb1 N8 C12 -74.3(2) . . . . ?
N4 Yb1 N8 C12 -154.1(2) . . . . ?
N1 Yb1 N8 C12 44.6(3) . . . . ?
N7 Yb1 N8 C12 2.4(2) . . . . ?
Yb1 N1 C1 Fe1 -39(6) . . . . ?
C4 Fe1 C1 N1 -10(4) . . . . ?
C3 Fe1 C1 N1 -13(4) . . . . ?
C2 Fe1 C1 N1 78(4) . . . . ?
C6 Fe1 C1 N1 167(4) . . . . ?
C5 Fe1 C1 N1 -101(4) . . . . ?
C4 Fe1 C2 N2 -151(12) . . . . ?
C3 Fe1 C2 N2 125(12) . . . . ?
C1 Fe1 C2 N2 35(12) . . . . ?
C6 Fe1 C2 N2 -57(12) . . . . ?
C5 Fe1 C2 N2 168(10) . . . . ?
C4 Fe1 C3 N3 17(9) . . . . ?
C1 Fe1 C3 N3 -163(9) . . . . ?
C2 Fe1 C3 N3 109(9) . . . . ?
C6 Fe1 C3 N3 27(13) . . . . ?
C5 Fe1 C3 N3 -70(9) . . . . ?
C3 Fe1 C4 N4 2(2) . . . 1_645 ?
C1 Fe1 C4 N4 -1(3) . . . 1_645 ?
C2 Fe1 C4 N4 -89(2) . . . 1_645 ?
C6 Fe1 C4 N4 -178(100) . . . 1_645 ?
C5 Fe1 C4 N4 90(2) . . . 1_645 ?
C4 Fe1 C5 N5 -45(4) . . . . ?
C3 Fe1 C5 N5 40(4) . . . . ?
C1 Fe1 C5 N5 130(4) . . . . ?
C2 Fe1 C5 N5 -3(9) . . . . ?
C6 Fe1 C5 N5 -139(4) . . . . ?
C4 Fe1 C6 N6 149(7) . . . . ?
C3 Fe1 C6 N6 138(7) . . . . ?
C1 Fe1 C6 N6 -31(7) . . . . ?
C2 Fe1 C6 N6 57(7) . . . . ?
C5 Fe1 C6 N6 -124(7) . . . . ?
C11 N7 C7 C8 0.3(5) . . . . ?
Yb1 N7 C7 C8 177.2(2) . . . . ?
N7 C7 C8 C9 0.1(5) . . . . ?
C7 C8 C9 C10 -0.1(5) . . . . ?
C8 C9 C10 C11 -0.2(5) . . . . ?
C7 N7 C11 C10 -0.7(4) . . . . ?
Yb1 N7 C11 C10 -177.6(2) . . . . ?
C7 N7 C11 C12 179.5(3) . . . . ?
Yb1 N7 C11 C12 2.6(4) . . . . ?
C9 C10 C11 N7 0.7(5) . . . . ?
C9 C10 C11 C12 -179.5(3) . . . . ?
C16 N8 C12 C13 -1.4(5) . . . . ?
Yb1 N8 C12 C13 179.0(3) . . . . ?
C16 N8 C12 C11 177.5(3) . . . . ?
Yb1 N8 C12 C11 -2.1(4) . . . . ?
N7 C11 C12 N8 -0.3(4) . . . . ?
C10 C11 C12 N8 179.9(3) . . . . ?
N7 C11 C12 C13 178.6(3) . . . . ?
C10 C11 C12 C13 -1.2(5) . . . . ?
N8 C12 C13 C14 0.5(6) . . . . ?
C11 C12 C13 C14 -178.5(3) . . . . ?
C12 C13 C14 C15 0.9(6) . . . . ?
C13 C14 C15 C16 -1.3(6) . . . . ?
C12 N8 C16 C15 1.1(5) . . . . ?
Yb1 N8 C16 C15 -179.3(3) . . . . ?
C14 C15 C16 N8 0.3(5) . . . . ?
C21 N9 C17 C18 0.3(5) . . . . ?
N9 C17 C18 C19 -1.7(5) . . . . ?
C17 C18 C19 C20 1.4(5) . . . . ?
C18 C19 C20 C21 0.2(5) . . . . ?
C17 N9 C21 C20 1.4(5) . . . . ?
C17 N9 C21 C22 -177.9(3) . . . . ?
C19 C20 C21 N9 -1.7(5) . . . . ?
C19 C20 C21 C22 177.6(3) . . . . ?
C26 N10 C22 C23 -2.5(5) . . . . ?
C26 N10 C22 C21 176.3(3) . . . . ?
N9 C21 C22 N10 -16.5(4) . . . . ?
C20 C21 C22 N10 164.2(3) . . . . ?
N9 C21 C22 C23 162.3(3) . . . . ?
C20 C21 C22 C23 -17.0(5) . . . . ?
N10 C22 C23 C24 1.0(5) . . . . ?
C21 C22 C23 C24 -177.7(3) . . . . ?
C22 C23 C24 C25 1.1(6) . . . . ?
C23 C24 C25 C26 -1.6(6) . . . . ?
C22 N10 C26 C25 2.1(5) . . . . ?
C24 C25 C26 N10 0.0(6) . . . . ?
C31 N11 C27 C28 2.2(6) . . . . ?
N11 C27 C28 C29 1.4(6) . . . . ?
C27 C28 C29 C30 -2.3(6) . . . . ?
C28 C29 C30 C31 -0.3(6) . . . . ?
C27 N11 C31 C30 -4.9(5) . . . . ?
C27 N11 C31 C31 176.1(4) . . . 2_656 ?
C29 C30 C31 N11 4.0(6) . . . . ?
C29 C30 C31 C31 -177.0(4) . . . 2_656 ?
